data_1532226
loop_
_publ_author_name
'Waizumi, K.'
'Matsumoto, T.'
'Masuda, H.'
'Abe, T.'
'Fukushima, N.'

_publ_section_title
;
 Formation of (Co Cl4 (H2 O)2)(2-) complex in (Co Cl2) * (Mg Cl2) * 8(H2
 O) double salt: structural and energetic properties of (M Cl4 (H2
 O)2)(2-) and (M (H2 O)6)(2+) (M = Mg, Co)
;
_journal_name_full 'Journal of Solid State Chemistry'
_journal_page_first 182
_journal_page_last 188
_journal_volume 174
_journal_year 2003
_chemical_formula_sum 'Cl4 Co H16 Mg O8'
_chemical_name_systematic '(Mg (H2 O)6) (Co Cl4 (H2 O)2)'
_space_group_IT_number 2
_symmetry_space_group_name_Hall '-P 1'
_symmetry_space_group_name_H-M 'P -1'
_cell_angle_alpha 81.99
_cell_angle_beta 88.4
_cell_angle_gamma 84.61
_cell_formula_units_Z 1
_cell_length_a 6.0976
_cell_length_b 6.308
_cell_length_c 8.579
_cell_volume 325.279
_citation_journal_id_ASTM JSSCBI
_cod_data_source_file Waizumi_JSSCBI_2003_1625.cif
_cod_data_source_block H16Cl4Co1Mg1O8
_cod_original_cell_volume 325.2788
_cod_original_formula_sum 'H16 Cl4 Co1 Mg1 O8'
_cod_database_code 1532226

loop_
_symmetry_equiv_pos_as_xyz
x,y,z
-x,-y,-z

loop_
_atom_site_label
_atom_site_type_symbol
_atom_site_fract_x
_atom_site_fract_y
_atom_site_fract_z
_atom_site_occupancy
_atom_site_U_iso_or_equiv
H4 H+1 0.28 0.806 0.375 1 0.0
O3 O-2 0.694 0.4399 0.3081 1 0.0
H2 H+1 0.364 0.786 0.042 1 0.0
O4 O-2 0.2359 0.3752 0.4094 1 0.0
H8 H+1 0.15 0.291 0.472 1 0.0
H6 H+1 0.723 0.306 0.3 1 0.0
Co1 Co+2 0 0 0 1 0.0
Cl2 Cl-1 0.2554 0.26541 0.04935 1 0.0
Mg1 Mg+2 0.5 0.5 0.5 1 0.0
Cl1 Cl-1 0.88827 -0.03795 0.28162 1 0.0
O2 O-2 0.4041 0.8049 0.3892 1 0.0
H5 H+1 0.741 0.558 0.238 1 0.0
H3 H+1 0.496 0.879 0.349 1 0.0
O1 O-2 0.2473 0.761 0.0535 1 0.0
H1 H+1 0.23 0.637 0.045 1 0.0
H7 H+1 0.226 0.318 0.328 1 0.0
